data_4504792
loop_
_publ_author_name
'Trivedi, Darshak R.'
'Dastidar, Parthasarathi'

_publ_section_title
;
 Supramolecular Hydrogen Bond Isomerism in Organic Salts:&#x2009; A
 Transition from 0D to 1D
;
_journal_issue 4
_journal_name_full 'Crystal Growth &amp; Design'
_journal_page_first 1022
_journal_paper_doi 10.1021/cg050674r
_journal_volume 6
_journal_year 2006
_chemical_formula_sum 'C51 H99 N3 O6'
_chemical_formula_weight 850.33
_chemical_name_systematic
; 
 ? 
;
_space_group_IT_number 14
_symmetry_cell_setting monoclinic
_symmetry_space_group_name_Hall '-P 2ybc'
_symmetry_space_group_name_H-M 'P 1 21/c 1'
_atom_sites_solution_hydrogens geom
_atom_sites_solution_primary direct
_atom_sites_solution_secondary difmap
_audit_creation_method SHELXL-97
_cell_angle_alpha 90.00
_cell_angle_beta 96.2880(10)
_cell_angle_gamma 90.00
_cell_formula_units_Z 4
_cell_length_a 23.7670(16)
_cell_length_b 8.4456(6)
_cell_length_c 25.2049(17)
_cell_measurement_temperature 293(2)
_cell_volume 5028.9(6)
_computing_cell_refinement 'BRUKER AXS SMART 3'
_computing_data_collection 'BRUKER AXS SMART 3'
_computing_data_reduction 'BRUKER AXS SMART 3'
_computing_molecular_graphics 'PLATON, 'MERCURY 1.3'
_computing_structure_refinement 'SHELXL-97 (Sheldrick, 1997)'
_computing_structure_solution 'SHELXS-97 (Sheldrick, 1990)'
_diffrn_ambient_temperature 293(2)
_diffrn_detector_area_resol_mean 0.3
_diffrn_measured_fraction_theta_full 0.999
_diffrn_measured_fraction_theta_max 0.999
_diffrn_measurement_device_type 'BRUKER SMART CCD AREA DETECTOR'
_diffrn_measurement_method PHI-OMEGA
_diffrn_radiation_monochromator graphite
_diffrn_radiation_source 'fine-focus sealed tube'
_diffrn_radiation_type MoK\a
_diffrn_radiation_wavelength 0.71073
_diffrn_reflns_av_R_equivalents 0.0269
_diffrn_reflns_av_sigmaI/netI 0.0312
_diffrn_reflns_limit_h_max 23
_diffrn_reflns_limit_h_min -25
_diffrn_reflns_limit_k_max 6
_diffrn_reflns_limit_k_min -9
_diffrn_reflns_limit_l_max 26
_diffrn_reflns_limit_l_min -27
_diffrn_reflns_number 19401
_diffrn_reflns_theta_full 22.50
_diffrn_reflns_theta_max 22.50
_diffrn_reflns_theta_min 1.63
_diffrn_standards_decay_% <10
_exptl_absorpt_coefficient_mu 0.072
_exptl_absorpt_correction_type SADABS
_exptl_crystal_colour COLOURLESS
_exptl_crystal_density_diffrn 1.123
_exptl_crystal_density_method 'not measured'
_exptl_crystal_description PLATE
_exptl_crystal_F_000 1896
_exptl_crystal_size_max 0.781
_exptl_crystal_size_mid 0.532
_exptl_crystal_size_min 0.489
_refine_diff_density_max 1.093
_refine_diff_density_min -0.231
_refine_diff_density_rms 0.086
_refine_ls_extinction_method none
_refine_ls_goodness_of_fit_ref 1.001
_refine_ls_hydrogen_treatment constr
_refine_ls_matrix_type full
_refine_ls_number_parameters 544
_refine_ls_number_reflns 6565
_refine_ls_number_restraints 0
_refine_ls_restrained_S_all 1.001
_refine_ls_R_factor_all 0.0876
_refine_ls_R_factor_gt 0.0672
_refine_ls_shift/su_max 0.000
_refine_ls_shift/su_mean 0.000
_refine_ls_structure_factor_coef Fsqd
_refine_ls_weighting_details 'calc w=1/[\s^2^(Fo^2^)+(0.1363P)^2^+0.0000P] where P=(Fo^2^+2Fc^2^)/3'
_refine_ls_weighting_scheme calc
_refine_ls_wR_factor_gt 0.1717
_refine_ls_wR_factor_ref 0.1945
_reflns_number_gt 4574
_reflns_number_total 6565
_reflns_threshold_expression >2sigma(I)
_cod_data_source_file cg050674rsi20051226_081225.cif
_cod_data_source_block dt0854
_cod_depositor_comments
;
The following automatic conversions were performed:

'_symmetry_cell_setting' value 'MONOCLINIC' changed to 'monoclinic'
according to /home/saulius/struct/CIF-dictionaries/cif_core.dic
dictionary named 'cif_core.dic' version 2.4.1 from 2010-06-29.

Automatic conversion script
Id: cif_fix_values 1715 2011-07-08 13:25:40Z adriana 
;
_cod_original_sg_symbol_H-M 'P 2(1)/C'
_cod_database_code 4504792

loop_
_symmetry_equiv_pos_as_xyz
'x, y, z'
'-x, y+1/2, -z+1/2'
'-x, -y, -z'
'x, -y-1/2, z-1/2'

loop_
_atom_site_label
_atom_site_type_symbol
_atom_site_fract_x
_atom_site_fract_y
_atom_site_fract_z
_atom_site_U_iso_or_equiv
_atom_site_adp_type
_atom_site_occupancy
_atom_site_symmetry_multiplicity
_atom_site_calc_flag
_atom_site_refinement_flags
O3 O 0.20162(6) 0.22865(19) 0.11227(5) 0.0191(4) Uani 1 1 d .
O4 O 0.14174(6) 0.40419(19) 0.07103(5) 0.0197(4) Uani 1 1 d .
C30 C 0.17433(9) 0.2869(3) 0.07151(8) 0.0140(5) Uani 1 1 d .
C31 C 0.18055(10) 0.2102(3) 0.01790(8) 0.0204(6) Uani 1 1 d .
H31A H 0.2109 0.1329 0.0224 0.025 Uiso 1 1 calc R
H31B H 0.1459 0.1543 0.0058 0.025 Uiso 1 1 calc R
C32 C 0.19307(10) 0.3281(3) -0.02430(8) 0.0257(6) Uani 1 1 d .
H32A H 0.2299 0.3746 -0.0138 0.031 Uiso 1 1 calc R
H32B H 0.1653 0.4126 -0.0252 0.031 Uiso 1 1 calc R
C33 C 0.19273(10) 0.2614(3) -0.08045(8) 0.0295(7) Uani 1 1 d .
H33A H 0.1577 0.2038 -0.0894 0.035 Uiso 1 1 calc R
H33B H 0.1932 0.3489 -0.1053 0.035 Uiso 1 1 calc R
C34 C 0.24162(9) 0.1524(3) -0.08804(9) 0.0297(7) Uani 1 1 d .
H34A H 0.2767 0.2078 -0.0792 0.045 Uiso 1 1 calc R
H34B H 0.2390 0.1184 -0.1246 0.045 Uiso 1 1 calc R
H34C H 0.2403 0.0618 -0.0652 0.045 Uiso 1 1 calc R
O1 O 0.46885(6) 0.41591(19) 0.40052(5) 0.0216(4) Uani 1 1 d .
O2 O 0.53003(6) 0.24536(19) 0.44222(5) 0.0209(4) Uani 1 1 d .
O5 O 0.19020(6) 0.58181(19) 0.26469(5) 0.0197(4) Uani 1 1 d .
O6 O 0.13119(6) 0.75827(19) 0.22276(5) 0.0193(4) Uani 1 1 d .
N1 N 0.52222(7) 0.3069(2) 0.54789(6) 0.0115(4) Uani 1 1 d .
H1N1 H 0.5236 0.4099 0.5571 0.014 Uiso 1 1 calc R
H2N1 H 0.5240 0.3020 0.5125 0.014 Uiso 1 1 calc R
N2 N 0.18774(7) 0.2974(2) 0.21524(6) 0.0110(4) Uani 1 1 d .
H1N2 H 0.1917 0.2906 0.1802 0.013 Uiso 1 1 calc R
H2N2 H 0.1877 0.4010 0.2237 0.013 Uiso 1 1 calc R
N3 N 0.14418(7) 0.6902(2) 0.11956(6) 0.0113(4) Uani 1 1 d .
H1N3 H 0.1440 0.5871 0.1106 0.014 Uiso 1 1 calc R
H2N3 H 0.1398 0.6956 0.1545 0.014 Uiso 1 1 calc R
C1 C 0.46585(8) 0.2427(3) 0.55900(8) 0.0126(5) Uani 1 1 d .
H1A H 0.4630 0.1323 0.5471 0.015 Uiso 1 1 calc R
C2 C 0.45809(8) 0.2489(3) 0.61831(8) 0.0133(5) Uani 1 1 d .
H2C H 0.4865 0.1834 0.6383 0.016 Uiso 1 1 calc R
H2D H 0.4630 0.3568 0.6312 0.016 Uiso 1 1 calc R
C3 C 0.39915(8) 0.1897(3) 0.62719(8) 0.0198(6) Uani 1 1 d .
H3C H 0.3953 0.0797 0.6163 0.024 Uiso 1 1 calc R
H3D H 0.3945 0.1957 0.6649 0.024 Uiso 1 1 calc R
C4 C 0.35333(9) 0.2870(3) 0.59575(8) 0.0213(6) Uani 1 1 d .
H4A H 0.3551 0.3955 0.6084 0.026 Uiso 1 1 calc R
H4B H 0.3164 0.2446 0.6011 0.026 Uiso 1 1 calc R
C5 C 0.36104(9) 0.2834(3) 0.53632(8) 0.0200(6) Uani 1 1 d .
H5A H 0.3550 0.1765 0.5229 0.024 Uiso 1 1 calc R
H5B H 0.3330 0.3515 0.5170 0.024 Uiso 1 1 calc R
C6 C 0.42021(8) 0.3387(3) 0.52648(8) 0.0159(5) Uani 1 1 d .
H6A H 0.4246 0.3282 0.4888 0.019 Uiso 1 1 calc R
H6B H 0.4246 0.4496 0.5359 0.019 Uiso 1 1 calc R
C7 C 0.57392(8) 0.2272(3) 0.57525(8) 0.0117(5) Uani 1 1 d .
H7A H 0.5701 0.2222 0.6135 0.014 Uiso 1 1 calc R
C8 C 0.58025(9) 0.0597(3) 0.55520(8) 0.0153(5) Uani 1 1 d .
H8A H 0.5845 0.0616 0.5174 0.018 Uiso 1 1 calc R
H8B H 0.5466 -0.0011 0.5602 0.018 Uiso 1 1 calc R
C9 C 0.63201(8) -0.0178(3) 0.58580(8) 0.0171(5) Uani 1 1 d .
H9A H 0.6264 -0.0261 0.6232 0.021 Uiso 1 1 calc R
H9B H 0.6366 -0.1239 0.5722 0.021 Uiso 1 1 calc R
C10 C 0.68533(9) 0.0782(3) 0.58026(8) 0.0185(6) Uani 1 1 d .
H10A H 0.7171 0.0306 0.6020 0.022 Uiso 1 1 calc R
H10B H 0.6934 0.0757 0.5434 0.022 Uiso 1 1 calc R
C11 C 0.67879(9) 0.2495(3) 0.59744(9) 0.0169(6) Uani 1 1 d .
H11A H 0.7121 0.3092 0.5904 0.020 Uiso 1 1 calc R
H11B H 0.6760 0.2532 0.6355 0.020 Uiso 1 1 calc R
C12 C 0.62618(8) 0.3256(3) 0.56765(8) 0.0151(5) Uani 1 1 d .
H12A H 0.6216 0.4319 0.5811 0.018 Uiso 1 1 calc R
H12B H 0.6307 0.3328 0.5299 0.018 Uiso 1 1 calc R
C13 C 0.49806(9) 0.2913(3) 0.40250(8) 0.0157(5) Uani 1 1 d .
C14 C 0.49310(10) 0.1912(3) 0.35234(8) 0.0261(6) Uani 1 1 d .
H14A H 0.4991 0.0810 0.3624 0.031 Uiso 1 1 calc R
H14B H 0.4550 0.2009 0.3345 0.031 Uiso 1 1 calc R
C15 C 0.53401(9) 0.2354(3) 0.31402(9) 0.0320(7) Uani 1 1 d .
H15A H 0.5722 0.2297 0.3320 0.038 Uiso 1 1 calc R
H15B H 0.5271 0.3441 0.3027 0.038 Uiso 1 1 calc R
C16 C 0.52964(10) 0.1277(3) 0.26462(9) 0.0358(7) Uani 1 1 d .
H16A H 0.5315 0.0183 0.2763 0.043 Uiso 1 1 calc R
H16B H 0.4930 0.1438 0.2444 0.043 Uiso 1 1 calc R
C17 C 0.57413(10) 0.1548(3) 0.22911(9) 0.0333(7) Uani 1 1 d .
H17A H 0.5724 0.2625 0.2169 0.050 Uiso 1 1 calc R
H17B H 0.5684 0.0847 0.1990 0.050 Uiso 1 1 calc R
H17C H 0.6106 0.1349 0.2483 0.050 Uiso 1 1 calc R
C18 C 0.13067(8) 0.2302(3) 0.22375(8) 0.0119(5) Uani 1 1 d .
H18 H 0.1282 0.1218 0.2098 0.014 Uiso 1 1 calc R
C19 C 0.12210(8) 0.2264(3) 0.28285(8) 0.0133(5) Uani 1 1 d .
H19A H 0.1286 0.3311 0.2981 0.016 Uiso 1 1 calc R
H19B H 0.1492 0.1543 0.3016 0.016 Uiso 1 1 calc R
C20 C 0.06197(8) 0.1725(3) 0.28986(8) 0.0185(6) Uani 1 1 d .
H20A H 0.0569 0.0641 0.2775 0.022 Uiso 1 1 calc R
H20B H 0.0567 0.1749 0.3275 0.022 Uiso 1 1 calc R
C21 C 0.01776(9) 0.2767(3) 0.25920(8) 0.0204(6) Uani 1 1 d .
H21A H 0.0208 0.3837 0.2732 0.025 Uiso 1 1 calc R
H21B H -0.0198 0.2371 0.2636 0.025 Uiso 1 1 calc R
C22 C 0.02642(9) 0.2776(3) 0.20006(8) 0.0178(6) Uani 1 1 d .
H22A H 0.0199 0.1721 0.1855 0.021 Uiso 1 1 calc R
H22B H -0.0009 0.3484 0.1810 0.021 Uiso 1 1 calc R
C23 C 0.08614(8) 0.3311(3) 0.19167(8) 0.0161(5) Uani 1 1 d .
H23A H 0.0911 0.3238 0.1541 0.019 Uiso 1 1 calc R
H23B H 0.0911 0.4410 0.2024 0.019 Uiso 1 1 calc R
C24 C 0.23872(8) 0.2229(3) 0.24565(8) 0.0122(5) Uani 1 1 d .
H24A H 0.2339 0.2261 0.2838 0.015 Uiso 1 1 calc R
C25 C 0.24529(8) 0.0511(3) 0.22948(8) 0.0153(5) Uani 1 1 d .
H25A H 0.2491 0.0452 0.1916 0.018 Uiso 1 1 calc R
H25B H 0.2119 -0.0083 0.2362 0.018 Uiso 1 1 calc R
C26 C 0.29738(8) -0.0208(3) 0.26109(8) 0.0176(6) Uani 1 1 d .
H26A H 0.3021 -0.1290 0.2495 0.021 Uiso 1 1 calc R
H26B H 0.2920 -0.0227 0.2987 0.021 Uiso 1 1 calc R
C27 C 0.35045(9) 0.0739(3) 0.25338(8) 0.0179(6) Uani 1 1 d .
H27A H 0.3825 0.0294 0.2756 0.021 Uiso 1 1 calc R
H27B H 0.3582 0.0658 0.2165 0.021 Uiso 1 1 calc R
C28 C 0.34365(9) 0.2474(3) 0.26776(9) 0.0170(6) Uani 1 1 d .
H28A H 0.3768 0.3059 0.2598 0.020 Uiso 1 1 calc R
H28B H 0.3408 0.2564 0.3057 0.020 Uiso 1 1 calc R
C29 C 0.29077(8) 0.3196(3) 0.23662(8) 0.0149(5) Uani 1 1 d .
H29A H 0.2860 0.4277 0.2483 0.018 Uiso 1 1 calc R
H29B H 0.2953 0.3215 0.1988 0.018 Uiso 1 1 calc R
C35 C 0.09381(8) 0.7672(3) 0.08901(8) 0.0120(5) Uani 1 1 d .
H35 H 0.0993 0.7666 0.0510 0.014 Uiso 1 1 calc R
C36 C 0.04120(8) 0.6701(3) 0.09643(8) 0.0147(5) Uani 1 1 d .
H36A H 0.0361 0.6650 0.1340 0.018 Uiso 1 1 calc R
H36B H 0.0459 0.5629 0.0838 0.018 Uiso 1 1 calc R
C37 C -0.01108(9) 0.7458(3) 0.06535(9) 0.0178(6) Uani 1 1 d .
H37A H -0.0076 0.7402 0.0274 0.021 Uiso 1 1 calc R
H37B H -0.0446 0.6870 0.0721 0.021 Uiso 1 1 calc R
C38 C -0.01758(9) 0.9175(3) 0.08146(8) 0.0195(6) Uani 1 1 d .
H38A H -0.0255 0.9221 0.1184 0.023 Uiso 1 1 calc R
H38B H -0.0494 0.9641 0.0595 0.023 Uiso 1 1 calc R
C39 C 0.03581(8) 1.0127(3) 0.07501(8) 0.0176(6) Uani 1 1 d .
H39A H 0.0415 1.0176 0.0375 0.021 Uiso 1 1 calc R
H39B H 0.0312 1.1200 0.0875 0.021 Uiso 1 1 calc R
C40 C 0.08747(9) 0.9375(3) 0.10641(8) 0.0158(5) Uani 1 1 d .
H40A H 0.1211 0.9969 0.1005 0.019 Uiso 1 1 calc R
H40B H 0.0833 0.9408 0.1443 0.019 Uiso 1 1 calc R
C41 C 0.20148(8) 0.7564(3) 0.11206(8) 0.0120(5) Uani 1 1 d .
H41 H 0.2042 0.8639 0.1267 0.014 Uiso 1 1 calc R
C42 C 0.24513(8) 0.6525(3) 0.14414(8) 0.0151(5) Uani 1 1 d .
H42A H 0.2399 0.5434 0.1326 0.018 Uiso 1 1 calc R
H42B H 0.2394 0.6578 0.1816 0.018 Uiso 1 1 calc R
C43 C 0.30552(8) 0.7044(3) 0.13726(8) 0.0180(6) Uani 1 1 d .
H43A H 0.3321 0.6312 0.1561 0.022 Uiso 1 1 calc R
H43B H 0.3123 0.8086 0.1529 0.022 Uiso 1 1 calc R
C44 C 0.31547(9) 0.7095(3) 0.07837(8) 0.0197(6) Uani 1 1 d .
H44A H 0.3533 0.7488 0.0750 0.024 Uiso 1 1 calc R
H44B H 0.3124 0.6036 0.0634 0.024 Uiso 1 1 calc R
C45 C 0.27182(8) 0.8172(3) 0.04811(8) 0.0175(6) Uani 1 1 d .
H45A H 0.2778 0.8184 0.0107 0.021 Uiso 1 1 calc R
H45B H 0.2769 0.9243 0.0617 0.021 Uiso 1 1 calc R
C46 C 0.21134(8) 0.7631(3) 0.05351(8) 0.0127(5) Uani 1 1 d .
H46A H 0.1847 0.8362 0.0347 0.015 Uiso 1 1 calc R
H46B H 0.2051 0.6591 0.0376 0.015 Uiso 1 1 calc R
C47 C 0.15847(9) 0.7004(3) 0.26385(8) 0.0142(5) Uani 1 1 d .
C48 C 0.15307(10) 0.7800(3) 0.31719(8) 0.0216(6) Uani 1 1 d .
H48A H 0.1883 0.8339 0.3290 0.026 Uiso 1 1 calc R
H48B H 0.1234 0.8592 0.3124 0.026 Uiso 1 1 calc R
C49 C 0.13972(10) 0.6651(3) 0.35978(8) 0.0273(6) Uani 1 1 d .
H49A H 0.1668 0.5789 0.3610 0.033 Uiso 1 1 calc R
H49B H 0.1025 0.6206 0.3495 0.033 Uiso 1 1 calc R
C50 C 0.14057(10) 0.7342(3) 0.41587(9) 0.0323(7) Uani 1 1 d .
H50A H 0.1400 0.6476 0.4411 0.039 Uiso 1 1 calc R
H50B H 0.1759 0.7911 0.4244 0.039 Uiso 1 1 calc R
C51 C 0.09238(10) 0.8444(3) 0.42341(9) 0.0293(7) Uani 1 1 d .
H51A H 0.0943 0.9353 0.4008 0.044 Uiso 1 1 calc R
H51B H 0.0950 0.8776 0.4600 0.044 Uiso 1 1 calc R
H51C H 0.0571 0.7904 0.4142 0.044 Uiso 1 1 calc R

loop_
_atom_site_aniso_label
_atom_site_aniso_U_11
_atom_site_aniso_U_22
_atom_site_aniso_U_33
_atom_site_aniso_U_23
_atom_site_aniso_U_13
_atom_site_aniso_U_12
O3 0.0194(9) 0.0263(11) 0.0117(8) 0.0009(7) 0.0026(7) 0.0031(7)
O4 0.0222(8) 0.0167(10) 0.0201(8) -0.0030(7) 0.0024(7) 0.0029(8)
C30 0.0124(12) 0.0141(14) 0.0157(12) 0.0006(10) 0.0017(9) -0.0047(11)
C31 0.0267(13) 0.0150(14) 0.0190(12) -0.0010(10) -0.0003(10) 0.0033(11)
C32 0.0314(14) 0.0260(16) 0.0195(13) -0.0008(11) 0.0022(10) -0.0019(12)
C33 0.0375(15) 0.0311(17) 0.0193(13) 0.0003(11) 0.0005(11) -0.0019(13)
C34 0.0269(14) 0.0364(18) 0.0261(14) -0.0035(12) 0.0043(11) -0.0020(13)
O1 0.0267(9) 0.0160(10) 0.0214(9) -0.0027(7) 0.0001(7) 0.0013(8)
O2 0.0215(9) 0.0283(11) 0.0131(8) 0.0017(7) 0.0025(7) 0.0043(8)
O5 0.0238(9) 0.0168(10) 0.0184(8) -0.0029(7) 0.0022(6) 0.0024(8)
O6 0.0200(9) 0.0263(11) 0.0117(8) 0.0005(7) 0.0023(7) 0.0028(8)
N1 0.0113(9) 0.0117(11) 0.0118(9) 0.0001(8) 0.0026(7) 0.0006(8)
N2 0.0109(9) 0.0120(11) 0.0103(9) 0.0009(8) 0.0018(7) 0.0013(8)
N3 0.0119(9) 0.0115(11) 0.0103(9) 0.0009(8) 0.0013(7) 0.0015(8)
C1 0.0118(12) 0.0116(13) 0.0144(12) -0.0006(10) 0.0021(9) -0.0010(10)
C2 0.0122(11) 0.0128(13) 0.0147(11) 0.0034(10) 0.0005(9) 0.0026(10)
C3 0.0156(12) 0.0261(15) 0.0187(12) 0.0016(11) 0.0065(9) 0.0003(11)
C4 0.0116(12) 0.0333(16) 0.0198(12) -0.0010(11) 0.0046(10) 0.0017(11)
C5 0.0127(12) 0.0291(16) 0.0178(12) -0.0006(11) 0.0003(9) 0.0022(11)
C6 0.0156(12) 0.0183(14) 0.0134(11) -0.0002(10) 0.0007(9) 0.0014(10)
C7 0.0108(11) 0.0145(14) 0.0097(11) 0.0006(9) 0.0008(9) 0.0018(10)
C8 0.0167(12) 0.0137(13) 0.0152(11) -0.0007(10) 0.0005(9) -0.0005(10)
C9 0.0213(12) 0.0129(14) 0.0168(11) 0.0004(10) 0.0002(9) 0.0047(11)
C10 0.0163(12) 0.0246(15) 0.0148(11) 0.0016(11) 0.0028(9) 0.0056(11)
C11 0.0107(12) 0.0191(14) 0.0209(12) 0.0021(10) 0.0013(9) -0.0002(10)
C12 0.0142(12) 0.0126(14) 0.0189(12) 0.0007(10) 0.0043(9) 0.0021(10)
C13 0.0194(12) 0.0137(15) 0.0151(12) 0.0022(10) 0.0068(10) -0.0019(11)
C14 0.0427(15) 0.0174(14) 0.0181(12) -0.0001(11) 0.0036(10) 0.0087(12)
C15 0.0208(13) 0.052(2) 0.0227(13) -0.0092(13) 0.0024(10) -0.0044(13)
C16 0.0406(15) 0.0428(19) 0.0237(13) -0.0047(12) 0.0025(11) -0.0041(14)
C17 0.0323(15) 0.0380(18) 0.0295(14) -0.0101(13) 0.0034(11) 0.0010(13)
C18 0.0118(12) 0.0119(13) 0.0120(11) -0.0010(9) 0.0015(9) -0.0016(10)
C19 0.0139(11) 0.0134(14) 0.0125(11) 0.0019(9) 0.0015(9) 0.0018(10)
C20 0.0161(12) 0.0233(15) 0.0168(12) 0.0013(11) 0.0042(9) -0.0002(11)
C21 0.0134(12) 0.0276(16) 0.0208(13) -0.0003(11) 0.0041(10) 0.0021(11)
C22 0.0126(12) 0.0221(15) 0.0181(12) -0.0003(10) -0.0009(9) 0.0030(10)
C23 0.0155(12) 0.0188(14) 0.0135(11) 0.0007(10) -0.0003(9) 0.0018(10)
C24 0.0128(12) 0.0154(14) 0.0081(11) 0.0007(9) -0.0004(9) 0.0017(10)
C25 0.0146(11) 0.0132(13) 0.0173(11) -0.0003(10) -0.0016(9) -0.0024(10)
C26 0.0216(12) 0.0133(14) 0.0172(11) -0.0003(10) -0.0008(9) 0.0027(11)
C27 0.0156(12) 0.0204(15) 0.0171(11) 0.0003(10) -0.0004(9) 0.0055(10)
C28 0.0129(12) 0.0206(15) 0.0172(12) -0.0003(10) -0.0002(9) -0.0003(10)
C29 0.0136(12) 0.0133(13) 0.0175(12) 0.0002(10) 0.0011(9) 0.0006(10)
C35 0.0128(12) 0.0147(14) 0.0083(11) 0.0010(9) -0.0001(9) 0.0033(10)
C36 0.0126(12) 0.0136(14) 0.0179(12) -0.0004(10) 0.0015(9) 0.0016(10)
C37 0.0118(12) 0.0207(15) 0.0206(12) 0.0002(11) 0.0000(9) -0.0006(10)
C38 0.0154(12) 0.0254(16) 0.0173(12) 0.0006(11) 0.0005(9) 0.0068(11)
C39 0.0216(13) 0.0147(14) 0.0159(11) 0.0006(10) -0.0009(9) 0.0051(11)
C40 0.0158(12) 0.0157(14) 0.0158(11) -0.0012(10) 0.0008(9) 0.0001(10)
C41 0.0113(12) 0.0107(13) 0.0141(11) -0.0006(10) 0.0017(9) -0.0014(10)
C42 0.0151(11) 0.0181(14) 0.0121(11) 0.0014(10) 0.0010(9) 0.0023(10)
C43 0.0119(12) 0.0225(15) 0.0189(12) 0.0004(10) -0.0006(9) 0.0029(10)
C44 0.0131(12) 0.0273(16) 0.0190(12) -0.0005(11) 0.0039(9) 0.0002(11)
C45 0.0141(12) 0.0224(15) 0.0159(12) 0.0008(10) 0.0019(9) -0.0011(10)
C46 0.0133(11) 0.0127(13) 0.0123(11) 0.0018(9) 0.0020(9) 0.0012(10)
C47 0.0134(12) 0.0132(14) 0.0165(12) -0.0003(10) 0.0032(10) -0.0056(11)
C48 0.0302(14) 0.0162(14) 0.0175(13) -0.0009(10) -0.0018(10) 0.0051(11)
C49 0.0291(14) 0.0327(17) 0.0198(13) -0.0027(12) 0.0019(10) -0.0021(12)
C50 0.0376(15) 0.0377(18) 0.0211(13) -0.0010(12) 0.0004(11) -0.0022(13)
C51 0.0284(14) 0.0338(18) 0.0257(13) -0.0063(12) 0.0029(11) 0.0001(13)

loop_
_atom_type_symbol
_atom_type_description
_atom_type_scat_dispersion_real
_atom_type_scat_dispersion_imag
_atom_type_scat_source
C C 0.0033 0.0016 'International Tables Vol C Tables 4.2.6.8 and 6.1.1.4'
H H 0.0000 0.0000 'International Tables Vol C Tables 4.2.6.8 and 6.1.1.4'
N N 0.0061 0.0033 'International Tables Vol C Tables 4.2.6.8 and 6.1.1.4'
O O 0.0106 0.0060 'International Tables Vol C Tables 4.2.6.8 and 6.1.1.4'

loop_
_geom_angle_atom_site_label_1
_geom_angle_atom_site_label_2
_geom_angle_atom_site_label_3
_geom_angle
_geom_angle_site_symmetry_1
_geom_angle_site_symmetry_3
O3 O3 C30 0(10) 1 .
O4 O4 C30 0(10) 1 .
O3 C30 O3 0.0(2) 1 .
O3 C30 O4 125.5(2) 1 1
O3 C30 O4 125.5(2) . 1
O3 C30 O4 125.5(2) 1 .
O3 C30 O4 125.5(2) . .
O4 C30 O4 0.00(15) 1 .
O3 C30 C31 117.9(2) 1 .
O3 C30 C31 117.9(2) . .
O4 C30 C31 116.58(18) 1 .
O4 C30 C31 116.58(18) . .
C32 C31 C30 113.0(2) . .
C32 C31 H31A 109.0 . .
C30 C31 H31A 109.0 . .
C32 C31 H31B 109.0 . .
C30 C31 H31B 109.0 . .
H31A C31 H31B 107.8 . .
C31 C32 C33 115.4(2) . .
C31 C32 H32A 108.4 . .
C33 C32 H32A 108.4 . .
C31 C32 H32B 108.4 . .
C33 C32 H32B 108.4 . .
H32A C32 H32B 107.5 . .
C34 C33 C32 114.67(19) . .
C34 C33 H33A 108.6 . .
C32 C33 H33A 108.6 . .
C34 C33 H33B 108.6 . .
C32 C33 H33B 108.6 . .
H33A C33 H33B 107.6 . .
C33 C34 H34A 109.5 . .
C33 C34 H34B 109.5 . .
H34A C34 H34B 109.5 . .
C33 C34 H34C 109.5 . .
H34A C34 H34C 109.5 . .
H34B C34 H34C 109.5 . .
O2 O2 C13 0(10) 1 .
O5 O5 C47 0(10) 1 .
O6 O6 C47 0(10) 1 .
C1 N1 C7 117.07(16) . .
C1 N1 H1N1 108.0 . .
C7 N1 H1N1 108.0 . .
C1 N1 H2N1 108.0 . .
C7 N1 H2N1 108.0 . .
H1N1 N1 H2N1 107.3 . .
C24 N2 C18 117.28(16) . .
C24 N2 H1N2 108.0 . .
C18 N2 H1N2 108.0 . .
C24 N2 H2N2 108.0 . .
C18 N2 H2N2 108.0 . .
H1N2 N2 H2N2 107.2 . .
C35 N3 C41 117.25(16) . .
C35 N3 H1N3 108.0 . .
C41 N3 H1N3 108.0 . .
C35 N3 H2N3 108.0 . .
C41 N3 H2N3 108.0 . .
H1N3 N3 H2N3 107.2 . .
N1 C1 C6 107.82(16) . .
N1 C1 C2 112.12(16) . .
C6 C1 C2 110.75(17) . .
N1 C1 H1A 108.7 . .
C6 C1 H1A 108.7 . .
C2 C1 H1A 108.7 . .
C3 C2 C1 110.09(16) . .
C3 C2 H2C 109.6 . .
C1 C2 H2C 109.6 . .
C3 C2 H2D 109.6 . .
C1 C2 H2D 109.6 . .
H2C C2 H2D 108.2 . .
C4 C3 C2 111.36(19) . .
C4 C3 H3C 109.4 . .
C2 C3 H3C 109.4 . .
C4 C3 H3D 109.4 . .
C2 C3 H3D 109.4 . .
H3C C3 H3D 108.0 . .
C3 C4 C5 110.19(18) . .
C3 C4 H4A 109.6 . .
C5 C4 H4A 109.6 . .
C3 C4 H4B 109.6 . .
C5 C4 H4B 109.6 . .
H4A C4 H4B 108.1 . .
C6 C5 C4 111.37(17) . .
C6 C5 H5A 109.4 . .
C4 C5 H5A 109.4 . .
C6 C5 H5B 109.4 . .
C4 C5 H5B 109.4 . .
H5A C5 H5B 108.0 . .
C1 C6 C5 111.41(18) . .
C1 C6 H6A 109.3 . .
C5 C6 H6A 109.3 . .
C1 C6 H6B 109.3 . .
C5 C6 H6B 109.3 . .
H6A C6 H6B 108.0 . .
N1 C7 C8 111.83(16) . .
N1 C7 C12 109.58(17) . .
C8 C7 C12 110.80(17) . .
N1 C7 H7A 108.2 . .
C8 C7 H7A 108.2 . .
C12 C7 H7A 108.2 . .
C7 C8 C9 109.63(17) . .
C7 C8 H8A 109.7 . .
C9 C8 H8A 109.7 . .
C7 C8 H8B 109.7 . .
C9 C8 H8B 109.7 . .
H8A C8 H8B 108.2 . .
C10 C9 C8 110.97(18) . .
C10 C9 H9A 109.4 . .
C8 C9 H9A 109.4 . .
C10 C9 H9B 109.4 . .
C8 C9 H9B 109.4 . .
H9A C9 H9B 108.0 . .
C11 C10 C9 111.58(17) . .
C11 C10 H10A 109.3 . .
C9 C10 H10A 109.3 . .
C11 C10 H10B 109.3 . .
C9 C10 H10B 109.3 . .
H10A C10 H10B 108.0 . .
C10 C11 C12 111.30(17) . .
C10 C11 H11A 109.4 . .
C12 C11 H11A 109.4 . .
C10 C11 H11B 109.4 . .
C12 C11 H11B 109.4 . .
H11A C11 H11B 108.0 . .
C7 C12 C11 110.09(18) . .
C7 C12 H12A 109.6 . .
C11 C12 H12A 109.6 . .
C7 C12 H12B 109.6 . .
C11 C12 H12B 109.6 . .
H12A C12 H12B 108.2 . .
O2 C13 O2 0.0(2) 1 .
O2 C13 O1 125.1(2) 1 .
O2 C13 O1 125.1(2) . .
O2 C13 C14 118.7(2) 1 .
O2 C13 C14 118.7(2) . .
O1 C13 C14 116.18(19) . .
C15 C14 C13 113.8(2) . .
C15 C14 H14A 108.8 . .
C13 C14 H14A 108.8 . .
C15 C14 H14B 108.8 . .
C13 C14 H14B 108.8 . .
H14A C14 H14B 107.7 . .
C14 C15 C16 112.7(2) . .
C14 C15 H15A 109.1 . .
C16 C15 H15A 109.1 . .
C14 C15 H15B 109.1 . .
C16 C15 H15B 109.1 . .
H15A C15 H15B 107.8 . .
C17 C16 C15 114.2(2) . .
C17 C16 H16A 108.7 . .
C15 C16 H16A 108.7 . .
C17 C16 H16B 108.7 . .
C15 C16 H16B 108.7 . .
H16A C16 H16B 107.6 . .
C16 C17 H17A 109.5 . .
C16 C17 H17B 109.5 . .
H17A C17 H17B 109.5 . .
C16 C17 H17C 109.5 . .
H17A C17 H17C 109.5 . .
H17B C17 H17C 109.5 . .
N2 C18 C23 107.32(16) . .
N2 C18 C19 111.42(16) . .
C23 C18 C19 111.80(17) . .
N2 C18 H18 108.7 . .
C23 C18 H18 108.7 . .
C19 C18 H18 108.7 . .
C18 C19 C20 110.22(16) . .
C18 C19 H19A 109.6 . .
C20 C19 H19A 109.6 . .
C18 C19 H19B 109.6 . .
C20 C19 H19B 109.6 . .
H19A C19 H19B 108.1 . .
C21 C20 C19 111.89(18) . .
C21 C20 H20A 109.2 . .
C19 C20 H20A 109.2 . .
C21 C20 H20B 109.2 . .
C19 C20 H20B 109.2 . .
H20A C20 H20B 107.9 . .
C20 C21 C22 109.93(18) . .
C20 C21 H21A 109.7 . .
C22 C21 H21A 109.7 . .
C20 C21 H21B 109.7 . .
C22 C21 H21B 109.7 . .
H21A C21 H21B 108.2 . .
C23 C22 C21 111.33(16) . .
C23 C22 H22A 109.4 . .
C21 C22 H22A 109.4 . .
C23 C22 H22B 109.4 . .
C21 C22 H22B 109.4 . .
H22A C22 H22B 108.0 . .
C18 C23 C22 111.34(18) . .
C18 C23 H23A 109.4 . .
C22 C23 H23A 109.4 . .
C18 C23 H23B 109.4 . .
C22 C23 H23B 109.4 . .
H23A C23 H23B 108.0 . .
N2 C24 C25 111.39(16) . .
N2 C24 C29 108.87(17) . .
C25 C24 C29 111.31(17) . .
N2 C24 H24A 108.4 . .
C25 C24 H24A 108.4 . .
C29 C24 H24A 108.4 . .
C24 C25 C26 109.99(17) . .
C24 C25 H25A 109.7 . .
C26 C25 H25A 109.7 . .
C24 C25 H25B 109.7 . .
C26 C25 H25B 109.7 . .
H25A C25 H25B 108.2 . .
C25 C26 C27 111.18(18) . .
C25 C26 H26A 109.4 . .
C27 C26 H26A 109.4 . .
C25 C26 H26B 109.4 . .
C27 C26 H26B 109.4 . .
H26A C26 H26B 108.0 . .
C28 C27 C26 111.32(18) . .
C28 C27 H27A 109.4 . .
C26 C27 H27A 109.4 . .
C28 C27 H27B 109.4 . .
C26 C27 H27B 109.4 . .
H27A C27 H27B 108.0 . .
C27 C28 C29 111.31(17) . .
C27 C28 H28A 109.4 . .
C29 C28 H28A 109.4 . .
C27 C28 H28B 109.4 . .
C29 C28 H28B 109.4 . .
H28A C28 H28B 108.0 . .
C24 C29 C28 110.16(18) . .
C24 C29 H29A 109.6 . .
C28 C29 H29A 109.6 . .
C24 C29 H29B 109.6 . .
C28 C29 H29B 109.6 . .
H29A C29 H29B 108.1 . .
N3 C35 C40 111.22(16) . .
N3 C35 C36 108.88(17) . .
C40 C35 C36 111.48(17) . .
N3 C35 H35 108.4 . .
C40 C35 H35 108.4 . .
C36 C35 H35 108.4 . .
C35 C36 C37 110.05(18) . .
C35 C36 H36A 109.7 . .
C37 C36 H36A 109.7 . .
C35 C36 H36B 109.7 . .
C37 C36 H36B 109.7 . .
H36A C36 H36B 108.2 . .
C38 C37 C36 111.21(18) . .
C38 C37 H37A 109.4 . .
C36 C37 H37A 109.4 . .
C38 C37 H37B 109.4 . .
C36 C37 H37B 109.4 . .
H37A C37 H37B 108.0 . .
C37 C38 C39 111.38(18) . .
C37 C38 H38A 109.4 . .
C39 C38 H38A 109.4 . .
C37 C38 H38B 109.4 . .
C39 C38 H38B 109.4 . .
H38A C38 H38B 108.0 . .
C40 C39 C38 110.93(18) . .
C40 C39 H39A 109.5 . .
C38 C39 H39A 109.5 . .
C40 C39 H39B 109.5 . .
C38 C39 H39B 109.5 . .
H39A C39 H39B 108.0 . .
C35 C40 C39 110.17(17) . .
C35 C40 H40A 109.6 . .
C39 C40 H40A 109.6 . .
C35 C40 H40B 109.6 . .
C39 C40 H40B 109.6 . .
H40A C40 H40B 108.1 . .
N3 C41 C46 111.96(16) . .
N3 C41 C42 107.04(16) . .
C46 C41 C42 111.61(17) . .
N3 C41 H41 108.7 . .
C46 C41 H41 108.7 . .
C42 C41 H41 108.7 . .
C41 C42 C43 111.60(18) . .
C41 C42 H42A 109.3 . .
C43 C42 H42A 109.3 . .
C41 C42 H42B 109.3 . .
C43 C42 H42B 109.3 . .
H42A C42 H42B 108.0 . .
C42 C43 C44 111.41(17) . .
C42 C43 H43A 109.3 . .
C44 C43 H43A 109.3 . .
C42 C43 H43B 109.3 . .
C44 C43 H43B 109.3 . .
H43A C43 H43B 108.0 . .
C45 C44 C43 109.51(17) . .
C45 C44 H44A 109.8 . .
C43 C44 H44A 109.8 . .
C45 C44 H44B 109.8 . .
C43 C44 H44B 109.8 . .
H44A C44 H44B 108.2 . .
C44 C45 C46 111.89(18) . .
C44 C45 H45A 109.2 . .
C46 C45 H45A 109.2 . .
C44 C45 H45B 109.2 . .
C46 C45 H45B 109.2 . .
H45A C45 H45B 107.9 . .
C41 C46 C45 110.11(16) . .
C41 C46 H46A 109.6 . .
C45 C46 H46A 109.6 . .
C41 C46 H46B 109.6 . .
C45 C46 H46B 109.6 . .
H46A C46 H46B 108.2 . .
O5 C47 O5 0.00(17) 1 .
O5 C47 O6 125.4(2) 1 1
O5 C47 O6 125.4(2) . 1
O5 C47 O6 125.4(2) 1 .
O5 C47 O6 125.4(2) . .
O6 C47 O6 0.00(15) 1 .
O5 C47 C48 116.58(19) 1 .
O5 C47 C48 116.58(19) . .
O6 C47 C48 118.0(2) 1 .
O6 C47 C48 118.0(2) . .
C49 C48 C47 113.0(2) . .
C49 C48 H48A 109.0 . .
C47 C48 H48A 109.0 . .
C49 C48 H48B 109.0 . .
C47 C48 H48B 109.0 . .
H48A C48 H48B 107.8 . .
C48 C49 C50 115.5(2) . .
C48 C49 H49A 108.4 . .
C50 C49 H49A 108.4 . .
C48 C49 H49B 108.4 . .
C50 C49 H49B 108.4 . .
H49A C49 H49B 107.5 . .
C51 C50 C49 114.85(19) . .
C51 C50 H50A 108.6 . .
C49 C50 H50A 108.6 . .
C51 C50 H50B 108.6 . .
C49 C50 H50B 108.6 . .
H50A C50 H50B 107.5 . .
C50 C51 H51A 109.5 . .
C50 C51 H51B 109.5 . .
H51A C51 H51B 109.5 . .
C50 C51 H51C 109.5 . .
H51A C51 H51C 109.5 . .
H51B C51 H51C 109.5 . .

loop_
_geom_bond_atom_site_label_1
_geom_bond_atom_site_label_2
_geom_bond_distance
_geom_bond_site_symmetry_2
O3 O3 0.000(3) 1
O3 C30 1.254(2) .
O4 O4 0.000(4) 1
O4 C30 1.256(3) .
C30 O3 1.254(2) 1
C30 O4 1.256(3) 1
C30 C31 1.521(3) .
C31 C32 1.511(3) .
C31 H31A 0.9700 .
C31 H31B 0.9700 .
C32 C33 1.523(3) .
C32 H32A 0.9700 .
C32 H32B 0.9700 .
C33 C34 1.511(3) .
C33 H33A 0.9700 .
C33 H33B 0.9700 .
C34 H34A 0.9600 .
C34 H34B 0.9600 .
C34 H34C 0.9600 .
O1 C13 1.259(3) .
O2 O2 0.000(4) 1
O2 C13 1.250(2) .
O5 O5 0.000(3) 1
O5 C47 1.252(3) .
O6 O6 0.000(3) 1
O6 C47 1.259(2) .
N1 C1 1.500(3) .
N1 C7 1.501(3) .
N1 H1N1 0.9000 .
N1 H2N1 0.9000 .
N2 C24 1.499(2) .
N2 C18 1.507(3) .
N2 H1N2 0.9000 .
N2 H2N2 0.9000 .
N3 C35 1.499(2) .
N3 C41 1.503(3) .
N3 H1N3 0.9000 .
N3 H2N3 0.9000 .
C1 C6 1.520(3) .
C1 C2 1.527(3) .
C1 H1A 0.9800 .
C2 C3 1.527(3) .
C2 H2C 0.9700 .
C2 H2D 0.9700 .
C3 C4 1.516(3) .
C3 H3C 0.9700 .
C3 H3D 0.9700 .
C4 C5 1.529(3) .
C4 H4A 0.9700 .
C4 H4B 0.9700 .
C5 C6 1.527(3) .
C5 H5A 0.9700 .
C5 H5B 0.9700 .
C6 H6A 0.9700 .
C6 H6B 0.9700 .
C7 C8 1.515(3) .
C7 C12 1.524(3) .
C7 H7A 0.9800 .
C8 C9 1.526(3) .
C8 H8A 0.9700 .
C8 H8B 0.9700 .
C9 C10 1.524(3) .
C9 H9A 0.9700 .
C9 H9B 0.9700 .
C10 C11 1.523(3) .
C10 H10A 0.9700 .
C10 H10B 0.9700 .
C11 C12 1.528(3) .
C11 H11A 0.9700 .
C11 H11B 0.9700 .
C12 H12A 0.9700 .
C12 H12B 0.9700 .
C13 O2 1.250(2) 1
C13 C14 1.515(3) .
C14 C15 1.491(3) .
C14 H14A 0.9700 .
C14 H14B 0.9700 .
C15 C16 1.537(3) .
C15 H15A 0.9700 .
C15 H15B 0.9700 .
C16 C17 1.476(3) .
C16 H16A 0.9700 .
C16 H16B 0.9700 .
C17 H17A 0.9600 .
C17 H17B 0.9600 .
C17 H17C 0.9600 .
C18 C23 1.521(3) .
C18 C19 1.526(3) .
C18 H18 0.9800 .
C19 C20 1.528(3) .
C19 H19A 0.9700 .
C19 H19B 0.9700 .
C20 C21 1.516(3) .
C20 H20A 0.9700 .
C20 H20B 0.9700 .
C21 C22 1.527(3) .
C21 H21A 0.9700 .
C21 H21B 0.9700 .
C22 C23 1.526(3) .
C22 H22A 0.9700 .
C22 H22B 0.9700 .
C23 H23A 0.9700 .
C23 H23B 0.9700 .
C24 C25 1.520(3) .
C24 C29 1.520(3) .
C24 H24A 0.9800 .
C25 C26 1.523(3) .
C25 H25A 0.9700 .
C25 H25B 0.9700 .
C26 C27 1.523(3) .
C26 H26A 0.9700 .
C26 H26B 0.9700 .
C27 C28 1.522(3) .
C27 H27A 0.9700 .
C27 H27B 0.9700 .
C28 C29 1.533(3) .
C28 H28A 0.9700 .
C28 H28B 0.9700 .
C29 H29A 0.9700 .
C29 H29B 0.9700 .
C35 C40 1.516(3) .
C35 C36 1.524(3) .
C35 H35 0.9800 .
C36 C37 1.534(3) .
C36 H36A 0.9700 .
C36 H36B 0.9700 .
C37 C38 1.518(3) .
C37 H37A 0.9700 .
C37 H37B 0.9700 .
C38 C39 1.526(3) .
C38 H38A 0.9700 .
C38 H38B 0.9700 .
C39 C40 1.524(3) .
C39 H39A 0.9700 .
C39 H39B 0.9700 .
C40 H40A 0.9700 .
C40 H40B 0.9700 .
C41 C46 1.520(3) .
C41 C42 1.522(3) .
C41 H41 0.9800 .
C42 C43 1.529(3) .
C42 H42A 0.9700 .
C42 H42B 0.9700 .
C43 C44 1.529(3) .
C43 H43A 0.9700 .
C43 H43B 0.9700 .
C44 C45 1.521(3) .
C44 H44A 0.9700 .
C44 H44B 0.9700 .
C45 C46 1.529(3) .
C45 H45A 0.9700 .
C45 H45B 0.9700 .
C46 H46A 0.9700 .
C46 H46B 0.9700 .
C47 O5 1.252(3) 1
C47 O6 1.259(2) 1
C47 C48 1.521(3) .
C48 C49 1.506(3) .
C48 H48A 0.9700 .
C48 H48B 0.9700 .
C49 C50 1.527(3) .
C49 H49A 0.9700 .
C49 H49B 0.9700 .
C50 C51 1.504(3) .
C50 H50A 0.9700 .
C50 H50B 0.9700 .
C51 H51A 0.9600 .
C51 H51B 0.9600 .
C51 H51C 0.9600 .

loop_
_geom_hbond_atom_site_label_D
_geom_hbond_atom_site_label_H
_geom_hbond_atom_site_label_A
_geom_hbond_distance_DH
_geom_hbond_distance_HA
_geom_hbond_distance_DA
_geom_hbond_angle_DHA
_geom_hbond_site_symmetry_A
N1 H1N1 O1 0.90 1.82 2.675(2) 159.1 3_666
N1 H2N1 O2 0.90 1.85 2.740(2) 167.6 1
N2 H1N2 O3 0.90 1.83 2.715(2) 166.9 1
N2 H2N2 O5 0.90 1.84 2.703(2) 159.6 1
N3 H1N3 O4 0.90 1.84 2.706(2) 161.7 1
N3 H2N3 O6 0.90 1.83 2.714(2) 166.1 1
